data_7709263
loop_
_publ_author_name
'Munshi, Sandip'
'Sinha, Arup'
'Yiga, Solomon'
'Banerjee, Sridhar'
'Singh, Reena'
'Hossain, Md. Kamal'
'Haukka, Matti'
'Valiati, Andrei Felipe'
'Huelsmann, Ricardo Dagnoni'
'Martendal, Edmar'
'Peralta, Rosely'
'Xavier, Fernando'
'Wendt, Ola F.'
'Paine, Tapan K.'
'Nordlander, Ebbe'

_publ_section_title
;
 Hydrogen-atom and oxygen-atom transfer reactivities of iron(iv)-oxo
 complexes of quinoline-substituted pentadentate ligands
;
_journal_name_full 'Dalton Transactions'
_journal_paper_doi 10.1039/D1DT03381F
_journal_year 2022
_chemical_formula_moiety '2(C31 H24 Cl Fe N5), 2(Cl O4), 4(C6 H6), 2(C6 H5), [+ solvents]'
_chemical_formula_sum 'C104 H90 Cl4 Fe2 N10 O8'
_chemical_formula_weight 1861.35
_space_group_crystal_system triclinic
_space_group_IT_number 2
_space_group_name_Hall '-P 1'
_space_group_name_H-M_alt 'P -1'
_atom_sites_solution_hydrogens geom
_atom_sites_solution_primary direct
_audit_creation_date 2021-04-17
_audit_creation_method
;
Olex2 1.3
(compiled 2020.11.12 svn.r5f609507 for OlexSys, GUI svn.r6272)
;
_audit_update_record
;
2021-10-03 deposited with the CCDC.	2021-12-08 downloaded from the CCDC.
;
_cell_angle_alpha 74.903(7)
_cell_angle_beta 85.255(7)
_cell_angle_gamma 74.213(7)
_cell_formula_units_Z 1
_cell_length_a 10.045(2)
_cell_length_b 15.049(4)
_cell_length_c 15.944(4)
_cell_measurement_reflns_used 3974
_cell_measurement_temperature 100.05
_cell_measurement_theta_max 24.86
_cell_measurement_theta_min 2.38
_cell_volume 2239.1(9)
_computing_cell_refinement 'SAINT V8.38A (Bruker, 2018)'
_computing_data_reduction 'SAINT V8.38A (Bruker, 2018)'
_computing_molecular_graphics 'Olex2 1.3 (Dolomanov et al., 2009)'
_computing_publication_material 'Olex2 1.3 (Dolomanov et al., 2009)'
_computing_structure_refinement 'SHELXL 2018/3 (Sheldrick, 2015)'
_computing_structure_solution 'SHELXS-1997  (Sheldrick, 2008)'
_diffrn_ambient_temperature 100.05
_diffrn_measured_fraction_theta_full 0.956
_diffrn_measured_fraction_theta_max 0.956
_diffrn_measurement_device_type 'Bruker APEX-III CCD'
_diffrn_measurement_method '\f and \w scans'
_diffrn_radiation_type MoK\a
_diffrn_radiation_wavelength 0.71073
_diffrn_reflns_av_R_equivalents 0.1180
_diffrn_reflns_av_unetI/netI 0.1648
_diffrn_reflns_Laue_measured_fraction_full 0.956
_diffrn_reflns_Laue_measured_fraction_max 0.956
_diffrn_reflns_limit_h_max 11
_diffrn_reflns_limit_h_min -11
_diffrn_reflns_limit_k_max 17
_diffrn_reflns_limit_k_min -17
_diffrn_reflns_limit_l_max 18
_diffrn_reflns_limit_l_min -16
_diffrn_reflns_number 16544
_diffrn_reflns_point_group_measured_fraction_full 0.956
_diffrn_reflns_point_group_measured_fraction_max 0.956
_diffrn_reflns_theta_full 25.033
_diffrn_reflns_theta_max 25.033
_diffrn_reflns_theta_min 2.384
_diffrn_source_current 1.0
_diffrn_source_power 0.05
_diffrn_source_voltage 50.0
_diffrn_standards_number 0
_exptl_absorpt_coefficient_mu 0.509
_exptl_absorpt_correction_T_max 0.7452
_exptl_absorpt_correction_T_min 0.4774
_exptl_absorpt_correction_type multi-scan
_exptl_absorpt_process_details
;
SADABS-2016/2 (Bruker,2016/2) was used for absorption correction.
wR2(int) was 0.1435 before and 0.1056 after correction.
The Ratio of minimum to maximum transmission is 0.6406.
The \l/2 correction factor is Not present.
;
_exptl_crystal_colour 'metallic brownish yellow'
_exptl_crystal_colour_lustre metallic
_exptl_crystal_colour_modifier brownish
_exptl_crystal_colour_primary yellow
_exptl_crystal_density_diffrn 1.380
_exptl_crystal_description needle
_exptl_crystal_F_000 968
_exptl_crystal_size_max 0.15
_exptl_crystal_size_mid 0.1
_exptl_crystal_size_min 0.05
_refine_diff_density_max 1.154
_refine_diff_density_min -1.049
_refine_diff_density_rms 0.121
_refine_ls_extinction_coef 0.0018(18)
_refine_ls_extinction_expression Fc^*^=kFc[1+0.001xFc^2^\l^3^/sin(2\q)]^-1/4^
_refine_ls_extinction_method 'SHELXL-2018/3 (Sheldrick 2018)'
_refine_ls_goodness_of_fit_ref 1.074
_refine_ls_hydrogen_treatment constr
_refine_ls_matrix_type full
_refine_ls_number_parameters 548
_refine_ls_number_reflns 7565
_refine_ls_number_restraints 0
_refine_ls_restrained_S_all 1.074
_refine_ls_R_factor_all 0.1713
_refine_ls_R_factor_gt 0.0915
_refine_ls_shift/su_max 0.000
_refine_ls_shift/su_mean 0.000
_refine_ls_structure_factor_coef Fsqd
_refine_ls_weighting_details 'w=1/[\s^2^(Fo^2^)+(0.1311P)^2^] where P=(Fo^2^+2Fc^2^)/3'
_refine_ls_weighting_scheme calc
_refine_ls_wR_factor_gt 0.2166
_refine_ls_wR_factor_ref 0.2819
_reflns_Friedel_coverage 0.000
_reflns_number_gt 4119
_reflns_number_total 7565
_reflns_threshold_expression 'I > 2\s(I)'
_cod_data_source_file d1dt03381f2.cif
_cod_data_source_block mo_tkp120118a_0m_a
_cod_database_code 7709263
_shelx_shelxl_version_number 2018/3
_shelx_space_group_comment
;
The symmetry employed for this shelxl refinement is uniquely defined
by the following loop, which should always be used as a source of
symmetry information in preference to the above space-group names.
They are only intended as comments.
;
_shelx_estimated_absorpt_t_max 0.975
_shelx_estimated_absorpt_t_min 0.928
_olex2_refinement_description
;
1. Fixed Uiso
 At 1.2 times of:
  All C(H) groups, All C(H,H) groups
2. Uiso/Uaniso restraints and constraints
Uanis(C48) = Uanis(C49) = Uanis(C46) = Uanis(C43) = Uanis(C47) = Uanis(C45)
3.a Secondary CH2 refined with riding coordinates:
 C6(H6A,H6B), C14(H14A,H14B)
3.b Aromatic/amide H refined with riding coordinates:
 C10(H10), C11(H11), C13(H13), C15(H15), C16(H16), C17(H17), C18(H18),
 C19(H19), C20(H20), C21(H21), C22(H22), C23(H23), C24(H24), C25(H25), C26(H26),
  C27(H27), C28(H28), C29(H29), C30(H30), C31(H31), C32(H32), C33(H33),
 C34(H34), C35(H35), C36(H36), C37(H37), C39(H39), C40(H40), C1A(H1A), C41(H41),
  C42(H42), C43(H43), C44(H44), C45(H45), C46(H46), C47(H47), C48(H48),
 C49(H49), C38(H38), C50(H50), C52(H52)
;
_olex2_submission_special_instructions 'No special instructions were received'

loop_
_space_group_symop_operation_xyz
'x, y, z'
'-x, -y, -z'

loop_
_atom_site_label
_atom_site_type_symbol
_atom_site_fract_x
_atom_site_fract_y
_atom_site_fract_z
_atom_site_U_iso_or_equiv
_atom_site_adp_type
_atom_site_occupancy
_atom_site_site_symmetry_order
_atom_site_calc_flag
_atom_site_refinement_flags_posn
_atom_site_refinement_flags_adp
_atom_site_refinement_flags_occupancy
_atom_site_disorder_assembly
_atom_site_disorder_group
Fe1 Fe 0.80141(11) 0.73625(7) 0.14877(6) 0.0297(4) Uani 1 1 d . . . . .
Cl2 Cl 0.7182(2) 0.58321(13) 0.58724(11) 0.0373(5) Uani 1 1 d . . . . .
Cl1 Cl 0.7093(2) 0.87589(12) 0.04766(11) 0.0368(5) Uani 1 1 d . . . . .
O2 O 0.6695(6) 0.6841(3) 0.5706(4) 0.0536(16) Uani 1 1 d . . . . .
N2 N 0.9966(6) 0.7425(4) 0.2030(4) 0.0300(14) Uani 1 1 d . . . . .
O1 O 0.6113(6) 0.5429(4) 0.5704(4) 0.0512(15) Uani 1 1 d . . . . .
O3 O 0.7582(6) 0.5435(3) 0.6766(3) 0.0460(14) Uani 1 1 d . . . . .
N3 N 0.8420(6) 0.6119(4) 0.2651(4) 0.0303(14) Uani 1 1 d . . . . .
N1 N 0.6383(6) 0.6640(4) 0.1444(3) 0.0286(13) Uani 1 1 d . . . . .
N4 N 0.9513(6) 0.6216(4) 0.0968(3) 0.0289(14) Uani 1 1 d . . . . .
N5 N 0.6637(6) 0.7837(4) 0.2540(4) 0.0340(15) Uani 1 1 d . . . . .
O4 O 0.8351(6) 0.5569(4) 0.5320(4) 0.0563(16) Uani 1 1 d . . . . .
C2 C 1.0237(7) 0.6870(5) 0.2829(4) 0.0303(16) Uani 1 1 d . . . . .
C3 C 0.9930(7) 0.5398(5) 0.1567(4) 0.0304(17) Uani 1 1 d . . . . .
C4 C 0.6139(7) 0.6091(5) 0.2226(4) 0.0281(16) Uani 1 1 d . . . . .
C5 C 1.0915(7) 0.7921(4) 0.1641(4) 0.0282(16) Uani 1 1 d . . . . .
C1 C 0.6948(7) 0.6146(5) 0.2964(4) 0.0306(17) Uani 1 1 d . . . . .
C6 C 0.9137(7) 0.5230(4) 0.2395(4) 0.0299(17) Uani 1 1 d . . . . .
H6A H 0.977772 0.481122 0.286194 0.036 Uiso 1 1 calc R U . . .
H6B H 0.844381 0.489293 0.233535 0.036 Uiso 1 1 calc R U . . .
C7 C 0.6314(8) 0.7115(5) 0.3145(4) 0.0338(18) Uani 1 1 d . . . . .
C8 C 1.1373(8) 0.5594(5) 0.0020(4) 0.0307(17) Uani 1 1 d . . . . .
C9 C 1.0219(7) 0.6316(5) 0.0169(4) 0.0289(16) Uani 1 1 d . . . . .
C10 C 1.1081(7) 0.4651(5) 0.1446(5) 0.0316(17) Uani 1 1 d . . . . .
H10 H 1.135609 0.408706 0.189808 0.038 Uiso 1 1 calc R U . . .
C11 C 1.1426(7) 0.6763(5) 0.3288(4) 0.0314(17) Uani 1 1 d . . . . .
H11 H 1.158764 0.634365 0.385004 0.038 Uiso 1 1 calc R U . . .
C12 C 1.2119(7) 0.7854(5) 0.2060(5) 0.0313(17) Uani 1 1 d . . . . .
C13 C 0.5612(7) 0.6712(5) 0.0778(4) 0.0316(17) Uani 1 1 d . . . . .
H13 H 0.577328 0.710017 0.022582 0.038 Uiso 1 1 calc R U . . .
C14 C 0.9213(8) 0.6320(5) 0.3278(5) 0.0359(18) Uani 1 1 d . . . . .
H14A H 0.971640 0.571233 0.366513 0.043 Uiso 1 1 calc R U . . .
H14B H 0.856923 0.669438 0.364079 0.043 Uiso 1 1 calc R U . . .
C15 C 1.0671(8) 0.8512(5) 0.0792(5) 0.0351(18) Uani 1 1 d . . . . .
H15 H 0.985802 0.856310 0.049776 0.042 Uiso 1 1 calc R U . . .
C16 C 1.1793(8) 0.4748(5) 0.0671(4) 0.0309(17) Uani 1 1 d . . . . .
H16 H 1.256066 0.425097 0.057652 0.037 Uiso 1 1 calc R U . . .
C17 C 1.2842(8) 0.8929(5) 0.0802(5) 0.0403(19) Uani 1 1 d . . . . .
H17 H 1.349915 0.925740 0.051105 0.048 Uiso 1 1 calc R U . . .
C18 C 1.3064(8) 0.8367(5) 0.1623(5) 0.0329(17) Uani 1 1 d . . . . .
H18 H 1.388006 0.831907 0.191194 0.039 Uiso 1 1 calc R U . . .
C19 C 1.2335(8) 0.7268(5) 0.2916(5) 0.0352(18) Uani 1 1 d . . . . .
H19 H 1.312176 0.723030 0.322811 0.042 Uiso 1 1 calc R U . . .
C20 C 1.2036(8) 0.5739(5) -0.0818(5) 0.0355(18) Uani 1 1 d . . . . .
H20 H 1.281377 0.526179 -0.093684 0.043 Uiso 1 1 calc R U . . .
C21 C 0.6055(8) 0.8725(5) 0.2622(5) 0.0366(18) Uani 1 1 d . . . . .
H21 H 0.623604 0.924823 0.218926 0.044 Uiso 1 1 calc R U . . .
C22 C 1.1596(8) 0.9009(5) 0.0391(5) 0.0387(19) Uani 1 1 d . . . . .
H22 H 1.140322 0.941681 -0.017436 0.046 Uiso 1 1 calc R U . . .
C23 C 1.0384(9) 0.7255(5) -0.1273(5) 0.0387(19) Uani 1 1 d . . . . .
H23 H 1.004225 0.781406 -0.171812 0.046 Uiso 1 1 calc R U . . .
C24 C 1.1560(9) 0.6555(5) -0.1447(5) 0.042(2) Uani 1 1 d . . . . .
H24 H 1.201414 0.665342 -0.199675 0.050 Uiso 1 1 calc R U . . .
C25 C 0.5455(7) 0.7249(6) 0.3846(4) 0.0364(18) Uani 1 1 d . . . . .
H25 H 0.526017 0.672112 0.426553 0.044 Uiso 1 1 calc R U . . .
C26 C 0.5993(9) 0.7387(5) 0.7743(5) 0.045(2) Uani 1 1 d . . . . .
H26 H 0.646338 0.694965 0.741373 0.054 Uiso 1 1 calc R U . . .
C27 C 0.9736(8) 0.7150(5) -0.0491(4) 0.0345(18) Uani 1 1 d . . . . .
H27 H 0.895873 0.763574 -0.038623 0.041 Uiso 1 1 calc R U . . .
C28 C 0.4359(8) 0.5663(5) 0.1664(5) 0.0375(18) Uani 1 1 d . . . . .
H28 H 0.367489 0.531895 0.173509 0.045 Uiso 1 1 calc R U . . .
C29 C 0.5201(8) 0.8900(5) 0.3316(5) 0.041(2) Uani 1 1 d . . . . .
H29 H 0.483160 0.953455 0.337005 0.049 Uiso 1 1 calc R U . . .
C30 C 0.5141(8) 0.5594(5) 0.2356(5) 0.0375(18) Uani 1 1 d . . . . .
H30 H 0.499710 0.521050 0.291463 0.045 Uiso 1 1 calc R U . . .
C31 C 0.4889(9) 0.8161(6) 0.3924(5) 0.044(2) Uani 1 1 d . . . . .
H31 H 0.428535 0.827610 0.439694 0.052 Uiso 1 1 calc R U . . .
C32 C 0.4578(8) 0.6238(5) 0.0862(5) 0.0374(18) Uani 1 1 d . . . . .
H32 H 0.403238 0.630856 0.037773 0.045 Uiso 1 1 calc R U . . .
C33 C 0.2521(9) 0.6481(6) 0.5669(5) 0.047(2) Uani 1 1 d . . . . .
H33 H 0.321536 0.601693 0.546052 0.057 Uiso 1 1 calc R U . . .
C34 C 0.1140(10) 0.6494(6) 0.5648(5) 0.046(2) Uani 1 1 d . . . . .
H34 H 0.089761 0.603308 0.542442 0.055 Uiso 1 1 calc R U . . .
C35 C 0.5946(10) 0.8658(6) 0.8377(5) 0.051(2) Uani 1 1 d . . . . .
H35 H 0.639101 0.909712 0.848802 0.062 Uiso 1 1 calc R U . . .
C36 C 0.0130(9) 0.7146(6) 0.5939(5) 0.048(2) Uani 1 1 d . . . . .
H36 H -0.081103 0.713946 0.592353 0.058 Uiso 1 1 calc R U . . .
C37 C 0.4644(10) 0.8660(6) 0.8699(6) 0.055(2) Uani 1 1 d . . . . .
H37 H 0.417393 0.910448 0.902197 0.066 Uiso 1 1 calc R U . . .
C39 C 0.2872(10) 0.7133(7) 0.5987(6) 0.054(2) Uani 1 1 d . . . . .
H39 H 0.381782 0.712344 0.600982 0.065 Uiso 1 1 calc R U . . .
C40 C 0.1850(12) 0.7819(6) 0.6283(5) 0.060(3) Uani 1 1 d . . . . .
H40 H 0.209396 0.828401 0.650047 0.072 Uiso 1 1 calc R U . . .
C1A C 0.6627(9) 0.8029(6) 0.7894(5) 0.052(2) Uani 1 1 d . . . . .
H1A H 0.752930 0.803991 0.766740 0.062 Uiso 1 1 calc R U . . .
C41 C 0.4696(10) 0.7369(6) 0.8059(6) 0.060(3) Uani 1 1 d . . . . .
H41 H 0.425779 0.692684 0.794677 0.072 Uiso 1 1 calc R U . . .
C42 C 0.0475(11) 0.7819(6) 0.6257(5) 0.054(2) Uani 1 1 d . . . . .
H42 H -0.022953 0.828299 0.645845 0.065 Uiso 1 1 calc R U . . .
C43 C 1.1121(11) 0.9506(7) 0.3711(7) 0.0718(12) Uani 1 1 d . . . . .
H43 H 1.177021 0.940430 0.415000 0.086 Uiso 1 1 calc R U . . .
C44 C 0.4022(11) 0.8005(7) 0.8546(6) 0.064(3) Uani 1 1 d . . . . .
H44 H 0.312386 0.799013 0.877620 0.076 Uiso 1 1 calc R U . . .
C45 C 1.0406(11) 1.0153(7) 0.2239(7) 0.0718(12) Uani 1 1 d . . . . .
H45 H 1.056726 1.049253 0.166432 0.086 Uiso 1 1 calc R U . . .
C46 C 0.9986(11) 0.9171(7) 0.3896(7) 0.0718(12) Uani 1 1 d . . . . .
H46 H 0.982571 0.883361 0.447160 0.086 Uiso 1 1 calc R U . . .
C47 C 1.1319(11) 0.9998(7) 0.2874(7) 0.0718(12) Uani 1 1 d . . . . .
H47 H 1.211643 1.023426 0.273688 0.086 Uiso 1 1 calc R U . . .
C48 C 0.9268(11) 0.9824(7) 0.2427(7) 0.0718(12) Uani 1 1 d . . . . .
H48 H 0.861240 0.994347 0.198839 0.086 Uiso 1 1 calc R U . . .
C49 C 0.9058(11) 0.9319(7) 0.3251(7) 0.0718(12) Uani 1 1 d . . . . .
H49 H 0.827137 0.906870 0.337888 0.086 Uiso 1 1 calc R U . . .
C38 C 0.5101(11) 1.0799(6) 0.4388(5) 0.053(2) Uani 1 1 d . . . . .
H38 H 0.515393 1.136001 0.395804 0.064 Uiso 1 1 calc R U . . .
C50 C 0.3843(10) 1.0662(6) 0.4676(6) 0.054(2) Uani 1 1 d . . . . .
H50 H 0.302842 1.113198 0.444753 0.065 Uiso 1 1 calc R U . . .
C52 C 0.3729(10) 0.9851(7) 0.5297(6) 0.053(2) Uani 1 1 d . . . . .
H52 H 0.284797 0.975543 0.549459 0.063 Uiso 1 1 calc R U . . .

loop_
_atom_site_aniso_label
_atom_site_aniso_U_11
_atom_site_aniso_U_22
_atom_site_aniso_U_33
_atom_site_aniso_U_23
_atom_site_aniso_U_13
_atom_site_aniso_U_12
Fe1 0.0315(7) 0.0328(6) 0.0261(6) -0.0045(4) -0.0053(4) -0.0121(5)
Cl2 0.0382(12) 0.0442(11) 0.0310(9) -0.0088(8) -0.0056(8) -0.0123(9)
Cl1 0.0386(12) 0.0342(10) 0.0341(9) 0.0011(8) -0.0090(8) -0.0104(8)
O2 0.071(4) 0.036(3) 0.055(4) -0.012(3) -0.024(3) -0.007(3)
N2 0.028(3) 0.030(3) 0.031(3) -0.008(3) -0.003(3) -0.005(3)
O1 0.043(4) 0.059(3) 0.054(3) -0.002(3) -0.013(3) -0.026(3)
O3 0.054(4) 0.050(3) 0.034(3) -0.008(3) -0.018(3) -0.011(3)
N3 0.037(4) 0.030(3) 0.027(3) -0.006(3) -0.006(3) -0.014(3)
N1 0.026(3) 0.032(3) 0.028(3) -0.007(3) -0.003(3) -0.008(3)
N4 0.034(4) 0.029(3) 0.028(3) -0.002(3) -0.004(3) -0.018(3)
N5 0.034(4) 0.039(3) 0.031(3) -0.003(3) -0.014(3) -0.015(3)
O4 0.054(4) 0.068(4) 0.045(3) -0.010(3) 0.013(3) -0.019(3)
C2 0.033(4) 0.028(4) 0.031(4) -0.009(3) -0.007(3) -0.007(3)
C3 0.033(4) 0.033(4) 0.031(4) -0.005(3) -0.002(3) -0.019(3)
C4 0.025(4) 0.032(4) 0.026(4) -0.006(3) -0.005(3) -0.006(3)
C5 0.024(4) 0.030(4) 0.033(4) -0.010(3) -0.002(3) -0.010(3)
C1 0.023(4) 0.047(4) 0.026(4) -0.005(3) -0.006(3) -0.018(3)
C6 0.032(4) 0.028(4) 0.028(4) -0.001(3) -0.001(3) -0.010(3)
C7 0.031(4) 0.045(4) 0.029(4) -0.010(3) -0.015(3) -0.010(4)
C8 0.031(4) 0.036(4) 0.030(4) -0.011(3) -0.001(3) -0.016(4)
C9 0.027(4) 0.038(4) 0.026(4) -0.007(3) -0.003(3) -0.017(3)
C10 0.032(4) 0.028(4) 0.035(4) -0.005(3) -0.010(3) -0.009(3)
C11 0.031(4) 0.043(4) 0.023(3) -0.008(3) -0.008(3) -0.013(4)
C12 0.032(4) 0.029(4) 0.034(4) -0.010(3) -0.007(3) -0.006(3)
C13 0.034(5) 0.042(4) 0.025(4) -0.015(3) -0.007(3) -0.013(4)
C14 0.032(5) 0.049(4) 0.031(4) -0.007(4) -0.005(3) -0.019(4)
C15 0.036(5) 0.040(4) 0.034(4) -0.009(3) -0.005(3) -0.017(4)
C16 0.030(4) 0.033(4) 0.034(4) -0.012(3) -0.002(3) -0.012(3)
C17 0.045(5) 0.040(4) 0.041(4) -0.010(4) -0.001(4) -0.019(4)
C18 0.028(4) 0.036(4) 0.040(4) -0.014(4) -0.001(3) -0.013(3)
C19 0.034(5) 0.036(4) 0.042(4) -0.016(4) -0.011(4) -0.009(4)
C20 0.036(5) 0.040(4) 0.036(4) -0.009(4) -0.003(3) -0.018(4)
C21 0.042(5) 0.039(4) 0.038(4) -0.016(4) -0.006(4) -0.017(4)
C22 0.042(5) 0.042(4) 0.036(4) -0.006(4) -0.005(4) -0.019(4)
C23 0.055(6) 0.034(4) 0.028(4) 0.001(3) -0.004(4) -0.021(4)
C24 0.057(6) 0.046(5) 0.031(4) -0.012(4) 0.003(4) -0.028(4)
C25 0.028(4) 0.060(5) 0.025(4) -0.008(4) -0.006(3) -0.018(4)
C26 0.043(6) 0.050(5) 0.040(4) -0.018(4) -0.018(4) 0.005(4)
C27 0.042(5) 0.036(4) 0.028(4) -0.004(3) 0.002(3) -0.018(4)
C28 0.028(4) 0.048(4) 0.049(5) -0.020(4) -0.001(4) -0.021(4)
C29 0.043(5) 0.039(4) 0.048(5) -0.020(4) -0.009(4) -0.011(4)
C30 0.043(5) 0.042(4) 0.032(4) -0.012(3) -0.001(4) -0.017(4)
C31 0.047(5) 0.057(5) 0.037(4) -0.022(4) -0.003(4) -0.020(4)
C32 0.036(5) 0.047(4) 0.039(4) -0.017(4) -0.006(4) -0.021(4)
C33 0.054(6) 0.052(5) 0.038(4) -0.012(4) 0.010(4) -0.019(4)
C34 0.066(7) 0.045(5) 0.033(4) -0.004(4) 0.001(4) -0.030(5)
C35 0.068(7) 0.051(5) 0.043(5) -0.006(4) -0.010(5) -0.032(5)
C36 0.044(6) 0.061(5) 0.040(5) -0.004(4) 0.001(4) -0.020(5)
C37 0.068(7) 0.047(5) 0.048(5) -0.011(4) 0.001(5) -0.013(5)
C39 0.049(6) 0.069(6) 0.045(5) -0.001(5) -0.003(4) -0.029(5)
C40 0.105(9) 0.055(6) 0.031(4) -0.002(4) 0.000(5) -0.046(6)
C1A 0.043(6) 0.069(6) 0.044(5) -0.014(5) -0.003(4) -0.014(5)
C41 0.053(7) 0.056(6) 0.074(7) -0.020(5) -0.014(5) -0.013(5)
C42 0.066(7) 0.045(5) 0.043(5) -0.008(4) 0.015(5) -0.009(5)
C43 0.070(3) 0.070(3) 0.078(3) -0.031(2) -0.001(3) -0.010(2)
C44 0.059(7) 0.068(6) 0.059(6) -0.006(5) 0.006(5) -0.020(5)
C45 0.070(3) 0.070(3) 0.078(3) -0.031(2) -0.001(3) -0.010(2)
C46 0.070(3) 0.070(3) 0.078(3) -0.031(2) -0.001(3) -0.010(2)
C47 0.070(3) 0.070(3) 0.078(3) -0.031(2) -0.001(3) -0.010(2)
C48 0.070(3) 0.070(3) 0.078(3) -0.031(2) -0.001(3) -0.010(2)
C49 0.070(3) 0.070(3) 0.078(3) -0.031(2) -0.001(3) -0.010(2)
C38 0.078(7) 0.053(5) 0.037(5) -0.012(4) -0.008(5) -0.028(6)
C50 0.054(6) 0.047(5) 0.068(6) -0.031(5) -0.029(5) 0.002(5)
C52 0.047(6) 0.068(6) 0.059(6) -0.038(5) -0.002(5) -0.020(5)

loop_
_atom_type_symbol
_atom_type_description
_atom_type_scat_dispersion_real
_atom_type_scat_dispersion_imag
_atom_type_scat_source
C C 0.0033 0.0016 'International Tables Vol C Tables 4.2.6.8 and 6.1.1.4'
H H 0.0000 0.0000 'International Tables Vol C Tables 4.2.6.8 and 6.1.1.4'
Cl Cl 0.1484 0.1585 'International Tables Vol C Tables 4.2.6.8 and 6.1.1.4'
Fe Fe 0.3463 0.8444 'International Tables Vol C Tables 4.2.6.8 and 6.1.1.4'
N N 0.0061 0.0033 'International Tables Vol C Tables 4.2.6.8 and 6.1.1.4'
O O 0.0106 0.0060 'International Tables Vol C Tables 4.2.6.8 and 6.1.1.4'

loop_
_geom_angle_atom_site_label_1
_geom_angle_atom_site_label_2
_geom_angle_atom_site_label_3
_geom_angle
_geom_angle_site_symmetry_1
_geom_angle_site_symmetry_3
_geom_angle_publ_flag
N2 Fe1 Cl1 110.51(15) . . ?
N2 Fe1 N4 81.4(2) . . ?
N3 Fe1 Cl1 165.70(17) . . ?
N3 Fe1 N2 76.2(2) . . ?
N3 Fe1 N4 77.1(2) . . ?
N1 Fe1 Cl1 97.66(15) . . ?
N1 Fe1 N2 151.8(2) . . ?
N1 Fe1 N3 75.9(2) . . ?
N1 Fe1 N4 88.1(2) . . ?
N1 Fe1 N5 81.2(2) . . ?
N4 Fe1 Cl1 115.82(14) . . ?
N5 Fe1 Cl1 92.47(16) . . ?
N5 Fe1 N2 95.4(2) . . ?
N5 Fe1 N3 74.1(2) . . ?
N5 Fe1 N4 150.9(2) . . ?
O2 Cl2 O1 110.4(3) . . ?
O2 Cl2 O3 109.9(3) . . ?
O2 Cl2 O4 110.5(4) . . ?
O3 Cl2 O1 108.6(3) . . ?
O4 Cl2 O1 108.0(4) . . ?
O4 Cl2 O3 109.2(3) . . ?
C2 N2 Fe1 113.5(4) . . ?
C2 N2 C5 117.5(6) . . ?
C5 N2 Fe1 129.0(4) . . ?
C1 N3 Fe1 99.7(4) . . ?
C6 N3 Fe1 110.8(4) . . ?
C6 N3 C1 113.0(5) . . ?
C14 N3 Fe1 108.8(4) . . ?
C14 N3 C1 111.7(5) . . ?
C14 N3 C6 112.2(6) . . ?
C4 N1 Fe1 112.6(4) . . ?
C13 N1 Fe1 129.0(5) . . ?
C13 N1 C4 118.3(6) . . ?
C3 N4 Fe1 113.4(4) . . ?
C3 N4 C9 117.7(6) . . ?
C9 N4 Fe1 127.8(4) . . ?
C7 N5 Fe1 113.3(5) . . ?
C21 N5 Fe1 129.0(5) . . ?
C21 N5 C7 117.5(7) . . ?
N2 C2 C11 123.8(6) . . ?
N2 C2 C14 118.8(6) . . ?
C11 C2 C14 117.4(6) . . ?
N4 C3 C6 119.4(6) . . ?
N4 C3 C10 123.3(6) . . ?
C10 C3 C6 117.2(6) . . ?
N1 C4 C1 114.4(6) . . ?
N1 C4 C30 122.6(6) . . ?
C30 C4 C1 122.7(6) . . ?
N2 C5 C12 121.9(6) . . ?
N2 C5 C15 119.2(6) . . ?
C12 C5 C15 118.8(6) . . ?
C4 C1 N3 108.4(5) . . ?
C4 C1 C7 106.7(5) . . ?
C7 C1 N3 107.3(5) . . ?
N3 C6 H6A 108.9 . . ?
N3 C6 H6B 108.9 . . ?
C3 C6 N3 113.1(5) . . ?
C3 C6 H6A 108.9 . . ?
C3 C6 H6B 108.9 . . ?
H6A C6 H6B 107.8 . . ?
N5 C7 C1 113.6(6) . . ?
N5 C7 C25 123.0(7) . . ?
C25 C7 C1 123.4(7) . . ?
C9 C8 C20 118.0(6) . . ?
C16 C8 C9 119.6(6) . . ?
C16 C8 C20 122.4(7) . . ?
N4 C9 C8 121.0(6) . . ?
N4 C9 C27 118.5(6) . . ?
C8 C9 C27 120.5(6) . . ?
C3 C10 H10 120.3 . . ?
C16 C10 C3 119.4(6) . . ?
C16 C10 H10 120.3 . . ?
C2 C11 H11 120.6 . . ?
C19 C11 C2 118.7(6) . . ?
C19 C11 H11 120.6 . . ?
C5 C12 C18 119.4(6) . . ?
C5 C12 C19 117.9(6) . . ?
C19 C12 C18 122.7(7) . . ?
N1 C13 H13 118.9 . . ?
N1 C13 C32 122.3(6) . . ?
C32 C13 H13 118.9 . . ?
N3 C14 C2 111.6(6) . . ?
N3 C14 H14A 109.3 . . ?
N3 C14 H14B 109.3 . . ?
C2 C14 H14A 109.3 . . ?
C2 C14 H14B 109.3 . . ?
H14A C14 H14B 108.0 . . ?
C5 C15 H15 119.8 . . ?
C22 C15 C5 120.4(7) . . ?
C22 C15 H15 119.8 . . ?
C8 C16 H16 120.5 . . ?
C10 C16 C8 119.0(7) . . ?
C10 C16 H16 120.5 . . ?
C18 C17 H17 121.0 . . ?
C18 C17 C22 117.9(7) . . ?
C22 C17 H17 121.0 . . ?
C12 C18 H18 119.0 . . ?
C17 C18 C12 122.1(7) . . ?
C17 C18 H18 119.0 . . ?
C11 C19 C12 120.1(7) . . ?
C11 C19 H19 119.9 . . ?
C12 C19 H19 119.9 . . ?
C8 C20 H20 119.7 . . ?
C24 C20 C8 120.6(7) . . ?
C24 C20 H20 119.7 . . ?
N5 C21 H21 119.1 . . ?
N5 C21 C29 121.8(7) . . ?
C29 C21 H21 119.1 . . ?
C15 C22 C17 121.4(7) . . ?
C15 C22 H22 119.3 . . ?
C17 C22 H22 119.3 . . ?
C24 C23 H23 119.1 . . ?
C27 C23 H23 119.1 . . ?
C27 C23 C24 121.8(7) . . ?
C20 C24 C23 119.5(7) . . ?
C20 C24 H24 120.3 . . ?
C23 C24 H24 120.3 . . ?
C7 C25 H25 120.8 . . ?
C31 C25 C7 118.4(7) . . ?
C31 C25 H25 120.8 . . ?
C1A C26 H26 119.6 . . ?
C41 C26 H26 119.6 . . ?
C41 C26 C1A 120.9(9) . . ?
C9 C27 H27 120.2 . . ?
C23 C27 C9 119.5(7) . . ?
C23 C27 H27 120.2 . . ?
C30 C28 H28 120.4 . . ?
C32 C28 H28 120.4 . . ?
C32 C28 C30 119.3(7) . . ?
C21 C29 H29 120.1 . . ?
C31 C29 C21 119.8(7) . . ?
C31 C29 H29 120.1 . . ?
C4 C30 H30 120.6 . . ?
C28 C30 C4 118.8(7) . . ?
C28 C30 H30 120.6 . . ?
C25 C31 H31 120.4 . . ?
C29 C31 C25 119.3(8) . . ?
C29 C31 H31 120.4 . . ?
C13 C32 H32 120.7 . . ?
C28 C32 C13 118.7(7) . . ?
C28 C32 H32 120.7 . . ?
C34 C33 H33 120.3 . . ?
C39 C33 H33 120.3 . . ?
C39 C33 C34 119.5(9) . . ?
C33 C34 H34 119.2 . . ?
C36 C34 C33 121.6(8) . . ?
C36 C34 H34 119.2 . . ?
C37 C35 H35 119.4 . . ?
C37 C35 C1A 121.1(8) . . ?
C1A C35 H35 119.4 . . ?
C34 C36 H36 120.3 . . ?
C34 C36 C42 119.4(8) . . ?
C42 C36 H36 120.3 . . ?
C35 C37 H37 120.6 . . ?
C35 C37 C44 118.7(9) . . ?
C44 C37 H37 120.6 . . ?
C33 C39 H39 119.9 . . ?
C33 C39 C40 120.1(9) . . ?
C40 C39 H39 119.9 . . ?
C39 C40 H40 120.3 . . ?
C39 C40 C42 119.4(8) . . ?
C42 C40 H40 120.3 . . ?
C26 C1A C35 119.4(8) . . ?
C26 C1A H1A 120.3 . . ?
C35 C1A H1A 120.3 . . ?
C26 C41 H41 120.4 . . ?
C26 C41 C44 119.1(9) . . ?
C44 C41 H41 120.4 . . ?
C36 C42 C40 120.0(9) . . ?
C36 C42 H42 120.0 . . ?
C40 C42 H42 120.0 . . ?
C46 C43 H43 120.7 . . ?
C46 C43 C47 118.5(11) . . ?
C47 C43 H43 120.7 . . ?
C37 C44 C41 120.7(9) . . ?
C37 C44 H44 119.6 . . ?
C41 C44 H44 119.6 . . ?
C47 C45 H45 120.2 . . ?
C48 C45 H45 120.2 . . ?
C48 C45 C47 119.5(11) . . ?
C43 C46 H46 120.0 . . ?
C43 C46 C49 120.1(11) . . ?
C49 C46 H46 120.0 . . ?
C43 C47 H47 119.1 . . ?
C45 C47 C43 121.8(11) . . ?
C45 C47 H47 119.1 . . ?
C45 C48 H48 120.0 . . ?
C45 C48 C49 120.0(11) . . ?
C49 C48 H48 120.0 . . ?
C46 C49 H49 119.9 . . ?
C48 C49 C46 120.1(11) . . ?
C48 C49 H49 119.9 . . ?
C50 C38 H38 119.6 . . ?
C52 C38 H38 119.6 2_676 . ?
C52 C38 C50 120.8(8) 2_676 . ?
C38 C50 H50 119.5 . . ?
C38 C50 C52 121.1(8) . . ?
C52 C50 H50 119.5 . . ?
C38 C52 C50 118.1(9) 2_676 . ?
C38 C52 H52 120.9 2_676 . ?
C50 C52 H52 120.9 . . ?

loop_
_geom_bond_atom_site_label_1
_geom_bond_atom_site_label_2
_geom_bond_distance
_geom_bond_site_symmetry_2
_geom_bond_publ_flag
Fe1 Cl1 2.3011(19) . ?
Fe1 N2 2.241(6) . ?
Fe1 N3 2.239(5) . ?
Fe1 N1 2.214(5) . ?
Fe1 N4 2.249(6) . ?
Fe1 N5 2.223(6) . ?
Cl2 O2 1.422(5) . ?
Cl2 O1 1.442(5) . ?
Cl2 O3 1.439(5) . ?
Cl2 O4 1.438(6) . ?
N2 C2 1.331(8) . ?
N2 C5 1.378(8) . ?
N3 C1 1.514(9) . ?
N3 C6 1.479(8) . ?
N3 C14 1.464(9) . ?
N1 C4 1.350(8) . ?
N1 C13 1.330(8) . ?
N4 C3 1.333(8) . ?
N4 C9 1.398(9) . ?
N5 C7 1.346(9) . ?
N5 C21 1.340(9) . ?
C2 C11 1.402(9) . ?
C2 C14 1.513(9) . ?
C3 C6 1.485(9) . ?
C3 C10 1.417(10) . ?
C4 C1 1.515(9) . ?
C4 C30 1.379(9) . ?
C5 C12 1.397(9) . ?
C5 C15 1.411(9) . ?
C1 C7 1.516(10) . ?
C6 H6A 0.9900 . ?
C6 H6B 0.9900 . ?
C7 C25 1.377(10) . ?
C8 C9 1.409(10) . ?
C8 C16 1.403(9) . ?
C8 C20 1.434(10) . ?
C9 C27 1.408(9) . ?
C10 H10 0.9500 . ?
C10 C16 1.370(10) . ?
C11 H11 0.9500 . ?
C11 C19 1.347(9) . ?
C12 C18 1.411(9) . ?
C12 C19 1.415(10) . ?
C13 H13 0.9500 . ?
C13 C32 1.391(9) . ?
C14 H14A 0.9900 . ?
C14 H14B 0.9900 . ?
C15 H15 0.9500 . ?
C15 C22 1.365(9) . ?
C16 H16 0.9500 . ?
C17 H17 0.9500 . ?
C17 C18 1.360(10) . ?
C17 C22 1.422(10) . ?
C18 H18 0.9500 . ?
C19 H19 0.9500 . ?
C20 H20 0.9500 . ?
C20 C24 1.364(10) . ?
C21 H21 0.9500 . ?
C21 C29 1.379(11) . ?
C22 H22 0.9500 . ?
C23 H23 0.9500 . ?
C23 C24 1.415(11) . ?
C23 C27 1.350(10) . ?
C24 H24 0.9500 . ?
C25 H25 0.9500 . ?
C25 C31 1.369(10) . ?
C26 H26 0.9500 . ?
C26 C1A 1.371(11) . ?
C26 C41 1.362(12) . ?
C27 H27 0.9500 . ?
C28 H28 0.9500 . ?
C28 C30 1.373(10) . ?
C28 C32 1.384(10) . ?
C29 H29 0.9500 . ?
C29 C31 1.361(10) . ?
C30 H30 0.9500 . ?
C31 H31 0.9500 . ?
C32 H32 0.9500 . ?
C33 H33 0.9500 . ?
C33 C34 1.385(11) . ?
C33 C39 1.350(11) . ?
C34 H34 0.9500 . ?
C34 C36 1.351(11) . ?
C35 H35 0.9500 . ?
C35 C37 1.365(12) . ?
C35 C1A 1.377(12) . ?
C36 H36 0.9500 . ?
C36 C42 1.375(12) . ?
C37 H37 0.9500 . ?
C37 C44 1.381(12) . ?
C39 H39 0.9500 . ?
C39 C40 1.392(13) . ?
C40 H40 0.9500 . ?
C40 C42 1.386(13) . ?
C1A H1A 0.9500 . ?
C41 H41 0.9500 . ?
C41 C44 1.387(12) . ?
C42 H42 0.9500 . ?
C43 H43 0.9500 . ?
C43 C46 1.349(13) . ?
C43 C47 1.376(14) . ?
C44 H44 0.9500 . ?
C45 H45 0.9500 . ?
C45 C47 1.353(13) . ?
C45 C48 1.348(13) . ?
C46 H46 0.9500 . ?
C46 C49 1.381(14) . ?
C47 H47 0.9500 . ?
C48 H48 0.9500 . ?
C48 C49 1.366(14) . ?
C49 H49 0.9500 . ?
C38 H38 0.9500 . ?
C38 C50 1.359(13) . ?
C38 C52 1.345(12) 2_676 ?
C50 H50 0.9500 . ?
C50 C52 1.382(12) . ?
C52 H52 0.9500 . ?

loop_
_geom_torsion_atom_site_label_1
_geom_torsion_atom_site_label_2
_geom_torsion_atom_site_label_3
_geom_torsion_atom_site_label_4
_geom_torsion
_geom_torsion_site_symmetry_1
_geom_torsion_site_symmetry_2
_geom_torsion_site_symmetry_3
_geom_torsion_site_symmetry_4
_geom_torsion_publ_flag
Fe1 N2 C2 C11 177.5(5) . . . . ?
Fe1 N2 C2 C14 -2.7(8) . . . . ?
Fe1 N2 C5 C12 -177.4(5) . . . . ?
Fe1 N2 C5 C15 2.2(9) . . . . ?
Fe1 N3 C1 C4 56.2(5) . . . . ?
Fe1 N3 C1 C7 -58.6(5) . . . . ?
Fe1 N3 C6 C3 24.8(7) . . . . ?
Fe1 N3 C14 C2 -36.1(7) . . . . ?
Fe1 N1 C4 C1 4.2(7) . . . . ?
Fe1 N1 C4 C30 178.3(5) . . . . ?
Fe1 N1 C13 C32 -177.2(5) . . . . ?
Fe1 N4 C3 C6 16.4(7) . . . . ?
Fe1 N4 C3 C10 -165.8(5) . . . . ?
Fe1 N4 C9 C8 163.8(5) . . . . ?
Fe1 N4 C9 C27 -17.2(8) . . . . ?
Fe1 N5 C7 C1 -0.7(7) . . . . ?
Fe1 N5 C7 C25 -178.9(5) . . . . ?
Fe1 N5 C21 C29 179.0(5) . . . . ?
N2 C2 C11 C19 1.9(11) . . . . ?
N2 C2 C14 N3 27.1(9) . . . . ?
N2 C5 C12 C18 179.0(6) . . . . ?
N2 C5 C12 C19 -1.2(10) . . . . ?
N2 C5 C15 C22 -179.8(6) . . . . ?
N3 C1 C7 N5 41.7(7) . . . . ?
N3 C1 C7 C25 -140.1(6) . . . . ?
N1 C4 C1 N3 -43.0(8) . . . . ?
N1 C4 C1 C7 72.2(7) . . . . ?
N1 C4 C30 C28 -0.4(11) . . . . ?
N1 C13 C32 C28 -0.9(11) . . . . ?
N4 C3 C6 N3 -28.5(9) . . . . ?
N4 C3 C10 C16 -1.8(10) . . . . ?
N4 C9 C27 C23 -178.8(6) . . . . ?
N5 C7 C25 C31 1.0(10) . . . . ?
N5 C21 C29 C31 -2.5(11) . . . . ?
C2 N2 C5 C12 -0.1(10) . . . . ?
C2 N2 C5 C15 179.5(6) . . . . ?
C2 C11 C19 C12 -3.2(10) . . . . ?
C3 N4 C9 C8 -3.1(9) . . . . ?
C3 N4 C9 C27 176.0(6) . . . . ?
C3 C10 C16 C8 0.8(10) . . . . ?
C4 N1 C13 C32 -0.4(10) . . . . ?
C4 C1 C7 N5 -74.2(7) . . . . ?
C4 C1 C7 C25 104.0(7) . . . . ?
C5 N2 C2 C11 -0.2(10) . . . . ?
C5 N2 C2 C14 179.6(6) . . . . ?
C5 C12 C18 C17 -0.1(11) . . . . ?
C5 C12 C19 C11 2.9(10) . . . . ?
C5 C15 C22 C17 1.8(11) . . . . ?
C1 N3 C6 C3 135.7(6) . . . . ?
C1 N3 C14 C2 -145.2(6) . . . . ?
C1 C4 C30 C28 173.3(7) . . . . ?
C1 C7 C25 C31 -177.0(6) . . . . ?
C6 N3 C1 C4 -61.4(7) . . . . ?
C6 N3 C1 C7 -176.2(5) . . . . ?
C6 N3 C14 C2 86.7(7) . . . . ?
C6 C3 C10 C16 176.0(6) . . . . ?
C7 N5 C21 C29 2.7(10) . . . . ?
C7 C25 C31 C29 -0.7(11) . . . . ?
C8 C9 C27 C23 0.2(10) . . . . ?
C8 C20 C24 C23 -1.3(10) . . . . ?
C9 N4 C3 C6 -174.8(6) . . . . ?
C9 N4 C3 C10 2.9(9) . . . . ?
C9 C8 C16 C10 -1.0(10) . . . . ?
C9 C8 C20 C24 0.3(10) . . . . ?
C10 C3 C6 N3 153.6(6) . . . . ?
C11 C2 C14 N3 -153.1(6) . . . . ?
C12 C5 C15 C22 -0.2(11) . . . . ?
C13 N1 C4 C1 -173.1(6) . . . . ?
C13 N1 C4 C30 1.1(10) . . . . ?
C14 N3 C1 C4 171.0(5) . . . . ?
C14 N3 C1 C7 56.1(7) . . . . ?
C14 N3 C6 C3 -96.9(7) . . . . ?
C14 C2 C11 C19 -177.9(6) . . . . ?
C15 C5 C12 C18 -0.6(10) . . . . ?
C15 C5 C12 C19 179.2(6) . . . . ?
C16 C8 C9 N4 2.2(10) . . . . ?
C16 C8 C9 C27 -176.8(6) . . . . ?
C16 C8 C20 C24 177.3(7) . . . . ?
C18 C12 C19 C11 -177.3(6) . . . . ?
C18 C17 C22 C15 -2.4(11) . . . . ?
C19 C12 C18 C17 -179.9(7) . . . . ?
C20 C8 C9 N4 179.3(6) . . . . ?
C20 C8 C9 C27 0.3(10) . . . . ?
C20 C8 C16 C10 -178.0(6) . . . . ?
C21 N5 C7 C1 176.2(6) . . . . ?
C21 N5 C7 C25 -2.0(10) . . . . ?
C21 C29 C31 C25 1.4(11) . . . . ?
C22 C17 C18 C12 1.6(11) . . . . ?
C24 C23 C27 C9 -1.2(11) . . . . ?
C26 C41 C44 C37 1.0(13) . . . . ?
C27 C23 C24 C20 1.8(11) . . . . ?
C30 C4 C1 N3 142.8(7) . . . . ?
C30 C4 C1 C7 -102.0(7) . . . . ?
C30 C28 C32 C13 1.6(11) . . . . ?
C32 C28 C30 C4 -1.0(11) . . . . ?
C33 C34 C36 C42 0.5(11) . . . . ?
C33 C39 C40 C42 0.8(12) . . . . ?
C34 C33 C39 C40 -0.8(12) . . . . ?
C34 C36 C42 C40 -0.5(12) . . . . ?
C35 C37 C44 C41 -1.3(13) . . . . ?
C37 C35 C1A C26 -0.8(12) . . . . ?
C39 C33 C34 C36 0.1(12) . . . . ?
C39 C40 C42 C36 -0.2(12) . . . . ?
C1A C26 C41 C44 -0.6(13) . . . . ?
C1A C35 C37 C44 1.2(13) . . . . ?
C41 C26 C1A C35 0.5(12) . . . . ?
C43 C46 C49 C48 -1.6(15) . . . . ?
C45 C48 C49 C46 2.1(15) . . . . ?
C46 C43 C47 C45 0.2(15) . . . . ?
C47 C43 C46 C49 0.5(15) . . . . ?
C47 C45 C48 C49 -1.4(15) . . . . ?
C48 C45 C47 C43 0.3(15) . . . . ?
C38 C50 C52 C38 0.4(14) . . . 2_676 ?
C52 C38 C50 C52 -0.4(14) 2_676 . . . ?
